data_1558096
loop_
_publ_author_name
'Henning, R.W.'
'Schultz, A.J.'
'Thieu, V.'
'Halpern, Y.'

_publ_section_title
;
 Neutron diffraction studies of CO2 clathrate hydrate: Formation from
 deuterated ice
;
_journal_name_full 'Journal of Physical Chemistry A'
_journal_page_first 5066
_journal_page_last 5071
_journal_volume 104
_journal_year 2000
_chemical_formula_sum 'C7.34 H92 O60.68'
_chemical_name_common 46H2O*7.34CO2
_chemical_name_mineral 'CO2 clathrate hydrate sI'
_space_group_IT_number 223
_space_group_name_Hall '-P 4n 2 3'
_space_group_name_H-M_alt 'P m -3 n'
_cell_angle_alpha 90.000000
_cell_angle_beta 90.000000
_cell_angle_gamma 90.000000
_cell_formula_units_Z 1
_cell_length_a 11.81940(10)
_cell_length_b 11.81940(10)
_cell_length_c 11.81940(10)
_cell_volume 1651.15(2)
_diffrn_ambient_pressure 100
_diffrn_ambient_temperature 14
_cod_data_source_file CO2-hydrate-77K.cif
_cod_data_source_block sI-CO2
_cod_original_cell_volume 1651.149029
_cod_original_formula_sum 'O60.68 H92 C7.34'
_cod_database_code 1558096

loop_
_space_group_symop_id
_space_group_symop_operation_xyz
1 x,y,z
2 -x,-y,-z
3 -x,-y,z
4 x,y,-z
5 -x,y,-z
6 x,-y,z
7 x,-y,-z
8 -x,y,z
9 z,x,y
10 -z,-x,-y
11 z,-x,-y
12 -z,x,y
13 -z,-x,y
14 z,x,-y
15 -z,x,-y
16 z,-x,y
17 y,z,x
18 -y,-z,-x
19 -y,z,-x
20 y,-z,x
21 y,-z,-x
22 -y,z,x
23 -y,-z,x
24 y,z,-x
25 y+1/2,x+1/2,-z+1/2
26 -y+1/2,-x+1/2,z+1/2
27 -y+1/2,-x+1/2,-z+1/2
28 y+1/2,x+1/2,z+1/2
29 y+1/2,-x+1/2,z+1/2
30 -y+1/2,x+1/2,-z+1/2
31 -y+1/2,x+1/2,z+1/2
32 y+1/2,-x+1/2,-z+1/2
33 x+1/2,z+1/2,-y+1/2
34 -x+1/2,-z+1/2,y+1/2
35 -x+1/2,z+1/2,y+1/2
36 x+1/2,-z+1/2,-y+1/2
37 -x+1/2,-z+1/2,-y+1/2
38 x+1/2,z+1/2,y+1/2
39 x+1/2,-z+1/2,y+1/2
40 -x+1/2,z+1/2,-y+1/2
41 z+1/2,y+1/2,-x+1/2
42 -z+1/2,-y+1/2,x+1/2
43 z+1/2,-y+1/2,x+1/2
44 -z+1/2,y+1/2,-x+1/2
45 -z+1/2,y+1/2,x+1/2
46 z+1/2,-y+1/2,-x+1/2
47 -z+1/2,-y+1/2,-x+1/2
48 z+1/2,y+1/2,x+1/2

loop_
_atom_site_label
_atom_site_occupancy
_atom_site_fract_x
_atom_site_fract_y
_atom_site_fract_z
_atom_site_adp_type
_atom_site_U_iso_or_equiv
_atom_site_type_symbol
O1 1.0 0.1833(3) 0.1833(3) 0.1833(3) Uiso 0.017(1) O
O2 1.0 0.000000 0.3097(4) 0.1168(4) Uiso 0.0118(9) O
O3 1.0 0.000000 0.500000 0.250000 Uiso 0.008(2) O
D1 1.0 0.2341(4) 0.2341(4) 0.2341(4) Uiso 0.015(2) D
D2 1.0 0.000000 0.4313(6) 0.2051(6) Uiso 0.029(3) D
D3 1.0 0.000000 0.3821(8) 0.1613(7) Uiso 0.019(2) D
D4 1.0 0.000000 0.3166(6) 0.0367(5) Uiso 0.015(2) D
D5 1.0 0.0685(5) 0.2671(5) 0.1382(5) Uiso 0.025(2) D
D6 1.0 0.1163(5) 0.2277(5) 0.1576(5) Uiso 0.026(2) D
M12 0.7300 0.000000 0.000000 0.000000 Uiso 0.075(9) C
O4 0.1220 0.091(3) 0.000000 0.043(4) Uiso 0.05(2) O
M14 0.9800 0.000000 0.250000 0.500000 Uiso 0.103(5) C
O5 0.2450 -0.0927(8) 0.2380(10) 0.4683(9) Uiso 0.029(4) O
